data_7047547
loop_
_publ_author_name
'Thammavongsy, Zachary'
'Cunningham, Drew W.'
'Sutthirat, Natwara'
'Eisenhart, Reed J.'
'Ziller, Joseph W.'
'Yang, Jenny Y.'

_publ_section_title
;
 Adaptable ligand donor strength: tracking transannular bond interactions
 in tris(2-pyridylmethyl)-azaphosphatrane (TPAP).
;
_journal_issue 39
_journal_name_full 'Dalton transactions (Cambridge, England : 2003)'
_journal_page_first 14101
_journal_page_last 14110
_journal_paper_doi 10.1039/c8dt03180k
_journal_volume 47
_journal_year 2018
_chemical_formula_sum 'C28 H36 B2 F8 N9 P Pd'
_chemical_formula_weight 809.65
_chemical_name_common '[PdTPAP(CH3CN)][BF4]2'
_chemical_name_systematic '[PdTPAP(CH3CN)][BF4]2 '
_space_group_crystal_system triclinic
_space_group_IT_number 2
_space_group_name_Hall '-P 1'
_space_group_name_H-M_alt 'P -1'
_symmetry_space_group_name_Hall '-P 1'
_symmetry_space_group_name_H-M 'P -1'
_atom_sites_solution_hydrogens geom
_atom_sites_solution_primary direct
_atom_sites_solution_secondary difmap
_audit_creation_method SHELXL-2014/7
_audit_update_record
;
2018-03-02 deposited with the CCDC.
2018-09-14 downloaded from the CCDC.
;
_cell_angle_alpha 77.9589(6)
_cell_angle_beta 87.3208(7)
_cell_angle_gamma 81.2206(7)
_cell_formula_units_Z 4
_cell_length_a 10.9669(6)
_cell_length_b 12.4170(7)
_cell_length_c 25.3468(14)
_cell_measurement_reflns_used 9914
_cell_measurement_temperature 133(2)
_cell_measurement_theta_max 28.61
_cell_measurement_theta_min 2.34
_cell_volume 3335.7(3)
_computing_cell_refinement 'Bruker SAINT 8.34a, 2013'
_computing_data_collection 'Bruker APEX2 2014.1-1, 2014'
_computing_data_reduction 'Bruker SAINT 8.34a, 2013'
_computing_molecular_graphics 'Bruker SHELXTL'
_computing_publication_material 'Bruker SHELXTL'
_computing_structure_refinement 'SHELXL-2014/7 (Sheldrick, 2014)'
_computing_structure_solution 'Bruker SHELXTL 2014/4'
_diffrn_ambient_temperature 133(2)
_diffrn_measured_fraction_theta_full 0.998
_diffrn_measured_fraction_theta_max 0.903
_diffrn_measurement_device_type 'Bruker SMART APEX II CCD'
_diffrn_measurement_method '\f and \w scans'
_diffrn_radiation_type MoK\a
_diffrn_radiation_wavelength 0.71073
_diffrn_reflns_av_R_equivalents 0.0192
_diffrn_reflns_av_unetI/netI 0.0247
_diffrn_reflns_Laue_measured_fraction_full 0.998
_diffrn_reflns_Laue_measured_fraction_max 0.903
_diffrn_reflns_limit_h_max 14
_diffrn_reflns_limit_h_min -14
_diffrn_reflns_limit_k_max 15
_diffrn_reflns_limit_k_min -16
_diffrn_reflns_limit_l_max 32
_diffrn_reflns_limit_l_min -32
_diffrn_reflns_number 39746
_diffrn_reflns_point_group_measured_fraction_full 0.998
_diffrn_reflns_point_group_measured_fraction_max 0.903
_diffrn_reflns_theta_full 25.500
_diffrn_reflns_theta_max 28.734
_diffrn_reflns_theta_min 1.643
_diffrn_source 'fine-focus sealed tube'
_exptl_absorpt_coefficient_mu 0.685
_exptl_absorpt_correction_T_max 0.8015
_exptl_absorpt_correction_T_min 0.7163
_exptl_absorpt_correction_type multi-scan
_exptl_absorpt_process_details 'Bruker SADABS 2014/5'
_exptl_crystal_colour orange
_exptl_crystal_density_diffrn 1.612
_exptl_crystal_density_meas ?
_exptl_crystal_density_method not_measured
_exptl_crystal_description irregular
_exptl_crystal_F_000 1640
_exptl_crystal_recrystallization_method 'Re-crystallisation from solvent: Acetonitrile / Diethyl Ether'
_exptl_crystal_size_max 0.410
_exptl_crystal_size_mid 0.265
_exptl_crystal_size_min 0.136
_refine_diff_density_max 0.862
_refine_diff_density_min -0.344
_refine_diff_density_rms 0.064
_refine_ls_extinction_method none
_refine_ls_goodness_of_fit_ref 1.042
_refine_ls_hydrogen_treatment constr
_refine_ls_matrix_type full
_refine_ls_number_parameters 934
_refine_ls_number_reflns 15613
_refine_ls_number_restraints 0
_refine_ls_restrained_S_all 1.042
_refine_ls_R_factor_all 0.0340
_refine_ls_R_factor_gt 0.0288
_refine_ls_shift/su_max 0.004
_refine_ls_shift/su_mean 0.000
_refine_ls_structure_factor_coef Fsqd
_refine_ls_weighting_details 'w=1/[\s^2^(Fo^2^)+(0.0260P)^2^+3.2106P] where P=(Fo^2^+2Fc^2^)/3'
_refine_ls_weighting_scheme calc
_refine_ls_wR_factor_gt 0.0659
_refine_ls_wR_factor_ref 0.0682
_reflns_Friedel_coverage 0.000
_reflns_number_gt 13905
_reflns_number_total 15613
_reflns_threshold_expression 'I > 2\s(I)'
_cod_data_source_file c8dt03180k2.cif
_cod_data_source_block jyy24
_cod_depositor_comments
;
The following automatic conversions were performed:

'_exptl_crystal_density_meas' value 'not_measured' was changed to '?'
- the value is perceived as not measured.

Automatic conversion script
Id: cif_fix_values 4973 2017-02-22 13:04:09Z antanas 

 Adding full bibliography for 7047545--7047550.cif.
;
_cod_database_code 7047547
_shelx_shelxl_version_number 2014/7
_shelx_space_group_comment
; 
The symmetry employed for this shelxl refinement is uniquely defined 
by the following loop, which should always be used as a source of 
symmetry information in preference to the above space-group names. 
They are only intended as comments. 
;
_shelx_estimated_absorpt_t_min 0.766
_shelx_estimated_absorpt_t_max 0.913
_exptl_absorpt_special_details
; 
Reflections not merged 
39746 Corrected reflections written to file jyy24s.hkl 
Estimated minimum and maximum transmission:  0.7163  0.8015 
The ratio (0.8937) of these values is more reliable than their absolute values 
Additional spherical absorption correction applied with mu*r =  0.1500 
Lambda/2 correction factor = 0.00150 
;

loop_
_space_group_symop_operation_xyz
'x, y, z'
'-x, -y, -z'

loop_
_atom_site_label
_atom_site_type_symbol
_atom_site_fract_x
_atom_site_fract_y
_atom_site_fract_z
_atom_site_U_iso_or_equiv
_atom_site_adp_type
_atom_site_occupancy
_atom_site_site_symmetry_order
_atom_site_calc_flag
_atom_site_refinement_flags_posn
_atom_site_refinement_flags_adp
_atom_site_refinement_flags_occupancy
_atom_site_disorder_assembly
_atom_site_disorder_group
Pd1 Pd 0.82222(2) 1.28812(2) 0.12297(2) 0.01601(4) Uani 1 1 d . . . . .
P1 P 0.67601(4) 1.40404(4) 0.15513(2) 0.01616(10) Uani 1 1 d . . . . .
N1 N 0.48841(15) 1.53824(15) 0.18939(7) 0.0224(4) Uani 1 1 d . . . . .
N2 N 0.72022(15) 1.53009(14) 0.14304(7) 0.0198(3) Uani 1 1 d . . . . .
N3 N 0.65825(15) 1.35402(14) 0.22031(6) 0.0196(3) Uani 1 1 d . . . . .
N4 N 0.55459(14) 1.40109(14) 0.11912(7) 0.0183(3) Uani 1 1 d . . . . .
N5 N 0.83707(14) 1.41477(14) 0.05751(6) 0.0185(3) Uani 1 1 d . . . . .
N6 N 0.79823(15) 1.15608(14) 0.18565(6) 0.0183(3) Uani 1 1 d . . . . .
N7 N 0.65160(17) 1.20691(18) 0.06169(8) 0.0330(5) Uani 1 1 d . . . . .
N8 N 0.96753(16) 1.18528(14) 0.08836(7) 0.0223(4) Uani 1 1 d . . . . .
C1 C 0.54298(19) 1.64031(17) 0.17876(9) 0.0248(4) Uani 1 1 d . . . . .
H1A H 0.5156 1.6845 0.2066 0.030 Uiso 1 1 calc R U . . .
H1B H 0.5174 1.6858 0.1430 0.030 Uiso 1 1 calc R U . . .
C2 C 0.68187(19) 1.60780(18) 0.17992(9) 0.0247(4) Uani 1 1 d . . . . .
H2A H 0.7223 1.6752 0.1686 0.030 Uiso 1 1 calc R U . . .
H2B H 0.7078 1.5717 0.2171 0.030 Uiso 1 1 calc R U . . .
C3 C 0.48159(19) 1.47918(19) 0.24481(8) 0.0257(4) Uani 1 1 d . . . . .
H3A H 0.3946 1.4842 0.2575 0.031 Uiso 1 1 calc R U . . .
H3B H 0.5281 1.5127 0.2682 0.031 Uiso 1 1 calc R U . . .
C4 C 0.53655(18) 1.35788(18) 0.24785(8) 0.0233(4) Uani 1 1 d . . . . .
H4A H 0.5457 1.3188 0.2860 0.028 Uiso 1 1 calc R U . . .
H4B H 0.4814 1.3205 0.2302 0.028 Uiso 1 1 calc R U . . .
C5 C 0.39362(18) 1.53073(19) 0.15256(9) 0.0244(4) Uani 1 1 d . . . . .
H5A H 0.3395 1.6031 0.1426 0.029 Uiso 1 1 calc R U . . .
H5B H 0.3422 1.4735 0.1696 0.029 Uiso 1 1 calc R U . . .
C6 C 0.46139(18) 1.49868(18) 0.10261(8) 0.0230(4) Uani 1 1 d . . . . .
H6A H 0.4017 1.4819 0.0784 0.028 Uiso 1 1 calc R U . . .
H6B H 0.5014 1.5616 0.0826 0.028 Uiso 1 1 calc R U . . .
C7 C 0.84503(18) 1.53924(18) 0.11837(8) 0.0220(4) Uani 1 1 d . . . . .
H7A H 0.9074 1.4839 0.1402 0.026 Uiso 1 1 calc R U . . .
H7B H 0.8658 1.6144 0.1177 0.026 Uiso 1 1 calc R U . . .
C8 C 0.84698(17) 1.51909(17) 0.06230(8) 0.0196(4) Uani 1 1 d . . . . .
C9 C 0.85787(18) 1.60235(18) 0.01730(9) 0.0246(4) Uani 1 1 d . . . . .
H9A H 0.8659 1.6752 0.0215 0.030 Uiso 1 1 calc R U . . .
C10 C 0.85700(19) 1.57926(18) -0.03373(9) 0.0262(5) Uani 1 1 d . . . . .
H10A H 0.8643 1.6357 -0.0649 0.031 Uiso 1 1 calc R U . . .
C11 C 0.84525(18) 1.47215(18) -0.03845(8) 0.0248(4) Uani 1 1 d . . . . .
H11A H 0.8438 1.4540 -0.0730 0.030 Uiso 1 1 calc R U . . .
C12 C 0.83561(18) 1.39197(18) 0.00792(8) 0.0224(4) Uani 1 1 d . . . . .
H12A H 0.8277 1.3185 0.0046 0.027 Uiso 1 1 calc R U . . .
C13 C 0.76444(18) 1.28153(17) 0.24825(8) 0.0198(4) Uani 1 1 d . . . . .
H13A H 0.7550 1.2784 0.2876 0.024 Uiso 1 1 calc R U . . .
H13B H 0.8410 1.3129 0.2358 0.024 Uiso 1 1 calc R U . . .
C14 C 0.77476(17) 1.16579(17) 0.23746(8) 0.0195(4) Uani 1 1 d . . . . .
C15 C 0.7567(2) 1.07489(18) 0.27723(8) 0.0252(4) Uani 1 1 d . . . . .
H15A H 0.7411 1.0832 0.3135 0.030 Uiso 1 1 calc R U . . .
C16 C 0.7614(2) 0.97147(19) 0.26406(9) 0.0299(5) Uani 1 1 d . . . . .
H16A H 0.7480 0.9084 0.2910 0.036 Uiso 1 1 calc R U . . .
C17 C 0.7859(2) 0.96142(18) 0.21118(9) 0.0274(5) Uani 1 1 d . . . . .
H17A H 0.7906 0.8913 0.2012 0.033 Uiso 1 1 calc R U . . .
C18 C 0.80355(19) 1.05531(17) 0.17304(8) 0.0229(4) Uani 1 1 d . . . . .
H18A H 0.8200 1.0485 0.1367 0.027 Uiso 1 1 calc R U . . .
C19 C 0.51387(18) 1.29144(17) 0.12383(8) 0.0211(4) Uani 1 1 d . . . . .
H19A H 0.4248 1.2980 0.1332 0.025 Uiso 1 1 calc R U . . .
H19B H 0.5587 1.2379 0.1536 0.025 Uiso 1 1 calc R U . . .
C20 C 0.53547(18) 1.24633(17) 0.07267(8) 0.0209(4) Uani 1 1 d . . . . .
C21 C 0.4381(2) 1.2443(2) 0.04029(10) 0.0352(5) Uani 1 1 d . . . . .
H21A H 0.3561 1.2717 0.0497 0.042 Uiso 1 1 calc R U . . .
C22 C 0.4619(2) 1.2016(2) -0.00600(11) 0.0441(7) Uani 1 1 d . . . . .
H22A H 0.3967 1.1995 -0.0290 0.053 Uiso 1 1 calc R U . . .
C23 C 0.5821(2) 1.1622(2) -0.01818(10) 0.0388(6) Uani 1 1 d . . . . .
H23A H 0.6018 1.1335 -0.0500 0.047 Uiso 1 1 calc R U . . .
C24 C 0.6726(2) 1.1655(2) 0.01676(11) 0.0399(6) Uani 1 1 d . . . . .
H24A H 0.7551 1.1367 0.0087 0.048 Uiso 1 1 calc R U . . .
C25 C 1.0481(2) 1.13755(17) 0.06929(9) 0.0265(4) Uani 1 1 d . . . . .
C26 C 1.1524(3) 1.0781(2) 0.04437(13) 0.0464(7) Uani 1 1 d . . . . .
H26A H 1.1399 1.0909 0.0054 0.070 Uiso 1 1 calc R U . . .
H26B H 1.1591 0.9983 0.0598 0.070 Uiso 1 1 calc R U . . .
H26C H 1.2284 1.1052 0.0511 0.070 Uiso 1 1 calc R U . . .
Pd2 Pd 1.22665(2) 0.69320(2) 0.38423(2) 0.01637(4) Uani 1 1 d . . . . .
P2 P 1.11612(4) 0.58813(4) 0.34939(2) 0.01517(9) Uani 1 1 d . . . . .
N9 N 0.97833(15) 0.45997(14) 0.31392(7) 0.0226(4) Uani 1 1 d . . . . .
N10 N 1.18156(15) 0.45807(13) 0.37019(7) 0.0206(3) Uani 1 1 d . . . . .
N11 N 1.12080(15) 0.62799(13) 0.28233(6) 0.0185(3) Uani 1 1 d . . . . .
N12 N 0.97511(15) 0.61671(14) 0.37405(7) 0.0192(3) Uani 1 1 d . . . . .
N13 N 1.29369(14) 0.56295(14) 0.44590(6) 0.0181(3) Uani 1 1 d . . . . .
N14 N 1.15439(15) 0.82584(14) 0.32685(7) 0.0225(4) Uani 1 1 d . . . . .
N15 N 1.0100(2) 0.73031(17) 0.48855(8) 0.0351(5) Uani 1 1 d . . . . .
N16 N 1.32949(16) 0.80050(14) 0.41501(7) 0.0216(3) Uani 1 1 d . . . . .
C27 C 1.0434(2) 0.35115(17) 0.33826(9) 0.0255(4) Uani 1 1 d . . . . .
H27A H 1.1041 0.3232 0.3123 0.031 Uiso 1 1 calc R U . . .
H27B H 0.9845 0.2972 0.3492 0.031 Uiso 1 1 calc R U . . .
C28 C 1.1086(2) 0.36628(17) 0.38739(9) 0.0258(4) Uani 1 1 d . . . . .
H28A H 1.0472 0.3839 0.4154 0.031 Uiso 1 1 calc R U . . .
H28B H 1.1633 0.2968 0.4028 0.031 Uiso 1 1 calc R U . . .
C29 C 0.99507(18) 0.50074(18) 0.25656(8) 0.0224(4) Uani 1 1 d . . . . .
H29A H 0.9268 0.5605 0.2428 0.027 Uiso 1 1 calc R U . . .
H29B H 0.9953 0.4397 0.2369 0.027 Uiso 1 1 calc R U . . .
C30 C 1.11697(19) 0.54527(18) 0.24790(8) 0.0230(4) Uani 1 1 d . . . . .
H30A H 1.1857 0.4833 0.2572 0.028 Uiso 1 1 calc R U . . .
H30B H 1.1268 0.5809 0.2095 0.028 Uiso 1 1 calc R U . . .
C31 C 0.85990(19) 0.49584(19) 0.33747(9) 0.0270(5) Uani 1 1 d . . . . .
H31A H 0.8471 0.4464 0.3727 0.032 Uiso 1 1 calc R U . . .
H31B H 0.7921 0.4945 0.3133 0.032 Uiso 1 1 calc R U . . .
C32 C 0.86329(18) 0.61386(18) 0.34469(9) 0.0246(4) Uani 1 1 d . . . . .
H32A H 0.8634 0.6647 0.3090 0.030 Uiso 1 1 calc R U . . .
H32B H 0.7891 0.6392 0.3651 0.030 Uiso 1 1 calc R U . . .
C33 C 1.31290(18) 0.43875(17) 0.38296(8) 0.0216(4) Uani 1 1 d . . . . .
H33A H 1.3571 0.4894 0.3560 0.026 Uiso 1 1 calc R U . . .
H33B H 1.3479 0.3612 0.3812 0.026 Uiso 1 1 calc R U . . .
C34 C 1.33139(17) 0.45857(17) 0.43859(8) 0.0187(4) Uani 1 1 d . . . . .
C35 C 1.37887(19) 0.37431(18) 0.48033(8) 0.0240(4) Uani 1 1 d . . . . .
H35A H 1.4047 0.3012 0.4743 0.029 Uiso 1 1 calc R U . . .
C36 C 1.38862(19) 0.39728(19) 0.53122(8) 0.0265(5) Uani 1 1 d . . . . .
H36A H 1.4214 0.3404 0.5603 0.032 Uiso 1 1 calc R U . . .
C37 C 1.34984(18) 0.50405(19) 0.53869(8) 0.0249(4) Uani 1 1 d . . . . .
H37A H 1.3557 0.5219 0.5731 0.030 Uiso 1 1 calc R U . . .
C38 C 1.30224(18) 0.58488(18) 0.49544(8) 0.0212(4) Uani 1 1 d . . . . .
H38A H 1.2747 0.6582 0.5008 0.025 Uiso 1 1 calc R U . . .
C39 C 1.20144(19) 0.71233(17) 0.25920(8) 0.0233(4) Uani 1 1 d . . . . .
H39A H 1.2043 0.7218 0.2194 0.028 Uiso 1 1 calc R U . . .
H39B H 1.2863 0.6858 0.2726 0.028 Uiso 1 1 calc R U . . .
C40 C 1.15572(19) 0.82199(17) 0.27404(9) 0.0244(4) Uani 1 1 d . . . . .
C41 C 1.1160(2) 0.91603(19) 0.23534(11) 0.0344(5) Uani 1 1 d . . . . .
H41A H 1.1169 0.9121 0.1983 0.041 Uiso 1 1 calc R U . . .
C42 C 1.0752(2) 1.0154(2) 0.25114(13) 0.0443(7) Uani 1 1 d . . . . .
H42A H 1.0501 1.0811 0.2250 0.053 Uiso 1 1 calc R U . . .
C43 C 1.0713(2) 1.01822(19) 0.30519(13) 0.0423(7) Uani 1 1 d . . . . .
H43A H 1.0420 1.0856 0.3169 0.051 Uiso 1 1 calc R U . . .
C44 C 1.1104(2) 0.92181(19) 0.34228(11) 0.0330(5) Uani 1 1 d . . . . .
H44A H 1.1061 0.9234 0.3796 0.040 Uiso 1 1 calc R U . . .
C45 C 0.96262(19) 0.60924(17) 0.43252(8) 0.0215(4) Uani 1 1 d . . . . .
H45A H 1.0389 0.5662 0.4499 0.026 Uiso 1 1 calc R U . . .
H45B H 0.8935 0.5678 0.4463 0.026 Uiso 1 1 calc R U . . .
C46 C 0.93948(19) 0.72152(18) 0.44869(8) 0.0222(4) Uani 1 1 d . . . . .
C47 C 0.8509(2) 0.8064(2) 0.42498(12) 0.0408(6) Uani 1 1 d . . . . .
H47A H 0.8038 0.7975 0.3960 0.049 Uiso 1 1 calc R U . . .
C48 C 0.8310(2) 0.9044(2) 0.44362(13) 0.0452(7) Uani 1 1 d . . . . .
H48A H 0.7710 0.9644 0.4275 0.054 Uiso 1 1 calc R U . . .
C49 C 0.8996(3) 0.9136(2) 0.48590(11) 0.0425(6) Uani 1 1 d . . . . .
H49A H 0.8859 0.9787 0.5007 0.051 Uiso 1 1 calc R U . . .
C50 C 0.9888(3) 0.8261(2) 0.50634(11) 0.0481(7) Uani 1 1 d . . . . .
H50A H 1.0382 0.8340 0.5347 0.058 Uiso 1 1 calc R U . . .
C51 C 1.3920(2) 0.85336(17) 0.42920(8) 0.0241(4) Uani 1 1 d . . . . .
C52 C 1.4745(3) 0.9186(2) 0.44781(11) 0.0393(6) Uani 1 1 d . . . . .
H52A H 1.5056 0.8802 0.4835 0.059 Uiso 1 1 calc R U . . .
H52B H 1.4294 0.9920 0.4502 0.059 Uiso 1 1 calc R U . . .
H52C H 1.5440 0.9276 0.4223 0.059 Uiso 1 1 calc R U . . .
N17 N 0.6104(4) 0.9109(3) 0.10633(15) 0.0888(12) Uani 1 1 d . . . . .
C53 C 0.5330(5) 0.9396(3) 0.13370(15) 0.0692(11) Uani 1 1 d . . . . .
C54 C 0.4617(8) 0.9823(8) 0.1725(4) 0.076(3) Uani 0.53 1 d . . P A 1
H54A H 0.4258 0.9224 0.1966 0.113 Uiso 0.53 1 calc R U P A 1
H54B H 0.3954 1.0390 0.1552 0.113 Uiso 0.53 1 calc R U P A 1
H54C H 0.5129 1.0160 0.1933 0.113 Uiso 0.53 1 calc R U P A 1
C54B C 0.4026(11) 0.9542(9) 0.1648(4) 0.075(3) Uani 0.47 1 d . . P A 2
H54D H 0.3461 0.9121 0.1516 0.112 Uiso 0.47 1 calc R U P A 2
H54E H 0.3675 1.0332 0.1583 0.112 Uiso 0.47 1 calc R U P A 2
H54F H 0.4145 0.9262 0.2036 0.112 Uiso 0.47 1 calc R U P A 2
N18 N 1.2750(3) 0.1275(3) 0.37915(14) 0.0743(9) Uani 1 1 d . . . . .
C55 C 1.3327(3) 0.1041(2) 0.34388(14) 0.0473(7) Uani 1 1 d . . . . .
C56 C 1.4066(3) 0.0705(2) 0.30030(13) 0.0516(7) Uani 1 1 d . . . . .
H56A H 1.4895 0.0902 0.3015 0.077 Uiso 1 1 calc R U . . .
H56B H 1.3685 0.1086 0.2659 0.077 Uiso 1 1 calc R U . . .
H56C H 1.4123 -0.0101 0.3037 0.077 Uiso 1 1 calc R U . . .
B1 B 0.1723(2) 1.2881(2) 0.18515(10) 0.0240(5) Uani 1 1 d . . . . .
F1 F 0.21748(13) 1.21371(12) 0.15218(6) 0.0410(3) Uani 1 1 d . . . . .
F2 F 0.05934(12) 1.26514(11) 0.20713(7) 0.0396(3) Uani 1 1 d . . . . .
F3 F 0.25507(14) 1.28114(13) 0.22570(6) 0.0433(4) Uani 1 1 d . . . . .
F4 F 0.15730(15) 1.39601(11) 0.15495(5) 0.0394(3) Uani 1 1 d . . . . .
B2 B 1.0399(4) 1.8058(2) 0.10538(12) 0.0448(8) Uani 1 1 d . . . . .
F5 F 0.9761(5) 1.7469(5) 0.15056(17) 0.0539(13) Uani 0.620(15) 1 d . . P B 1
F6 F 1.0179(5) 1.7640(6) 0.0615(2) 0.0578(14) Uani 0.620(15) 1 d . . P B 1
F7 F 1.1667(10) 1.7978(9) 0.1142(4) 0.102(3) Uani 0.620(15) 1 d . . P B 1
F8 F 0.9728(5) 1.9149(4) 0.0967(4) 0.0548(16) Uani 0.620(15) 1 d . . P B 1
F5B F 1.0353(16) 1.7065(8) 0.1327(5) 0.084(5) Uani 0.380(15) 1 d . . P B 2
F6B F 1.0519(10) 1.8130(10) 0.0485(3) 0.061(3) Uani 0.380(15) 1 d . . P B 2
F7B F 1.1632(13) 1.8148(8) 0.1151(4) 0.051(3) Uani 0.380(15) 1 d . . P B 2
F8B F 0.9989(10) 1.8941(10) 0.1191(4) 0.061(2) Uani 0.380(15) 1 d . . P B 2
B3 B 0.6707(3) 0.2127(2) 0.40298(10) 0.0318(6) Uani 1 1 d . . . . .
F9 F 0.79122(15) 0.19671(15) 0.38398(6) 0.0497(4) Uani 1 1 d . . . . .
F10 F 0.61693(19) 0.31968(13) 0.38073(7) 0.0587(5) Uani 1 1 d . . . . .
F11 F 0.6712(2) 0.19646(16) 0.45827(6) 0.0670(6) Uani 1 1 d . . . . .
F12 F 0.60853(15) 0.13627(14) 0.38742(7) 0.0503(4) Uani 1 1 d . . . . .
B4 B 1.5540(2) 0.74630(19) 0.31325(9) 0.0220(5) Uani 1 1 d . . . . .
F13 F 1.44409(11) 0.80464(11) 0.29043(5) 0.0322(3) Uani 1 1 d . . . . .
F14 F 1.64332(12) 0.74067(13) 0.27286(5) 0.0357(3) Uani 1 1 d . . . . .
F15 F 1.53549(15) 0.64025(11) 0.33930(6) 0.0418(4) Uani 1 1 d . . . . .
F16 F 1.59350(11) 0.80202(10) 0.35060(5) 0.0257(3) Uani 1 1 d . . . . .

loop_
_atom_site_aniso_label
_atom_site_aniso_U_11
_atom_site_aniso_U_22
_atom_site_aniso_U_33
_atom_site_aniso_U_23
_atom_site_aniso_U_13
_atom_site_aniso_U_12
Pd1 0.01467(7) 0.01765(7) 0.01552(7) -0.00444(5) 0.00166(5) -0.00088(5)
P1 0.0132(2) 0.0195(2) 0.0169(2) -0.00667(19) 0.00070(17) -0.00231(18)
N1 0.0192(8) 0.0269(9) 0.0242(9) -0.0122(7) -0.0021(7) -0.0025(7)
N2 0.0160(8) 0.0210(8) 0.0249(9) -0.0101(7) 0.0022(6) -0.0037(6)
N3 0.0165(8) 0.0250(9) 0.0172(8) -0.0064(7) 0.0027(6) -0.0008(7)
N4 0.0147(8) 0.0207(8) 0.0217(8) -0.0096(7) -0.0018(6) -0.0019(6)
N5 0.0131(7) 0.0220(8) 0.0184(8) -0.0016(6) -0.0002(6) -0.0002(6)
N6 0.0174(8) 0.0200(8) 0.0174(8) -0.0036(6) 0.0003(6) -0.0030(6)
N7 0.0213(9) 0.0435(12) 0.0421(12) -0.0279(10) 0.0010(8) -0.0032(8)
N8 0.0216(9) 0.0209(8) 0.0236(9) -0.0049(7) 0.0013(7) -0.0007(7)
C1 0.0225(10) 0.0228(10) 0.0321(11) -0.0148(9) -0.0016(8) 0.0002(8)
C2 0.0220(10) 0.0263(11) 0.0305(11) -0.0162(9) -0.0010(8) -0.0040(8)
C3 0.0193(10) 0.0363(12) 0.0244(11) -0.0156(9) 0.0036(8) -0.0013(9)
C4 0.0179(10) 0.0334(11) 0.0195(10) -0.0073(8) 0.0044(8) -0.0051(8)
C5 0.0155(9) 0.0303(11) 0.0298(11) -0.0144(9) -0.0042(8) 0.0020(8)
C6 0.0183(10) 0.0263(10) 0.0255(10) -0.0105(8) -0.0062(8) 0.0025(8)
C7 0.0174(9) 0.0249(10) 0.0248(10) -0.0059(8) 0.0003(8) -0.0059(8)
C8 0.0095(8) 0.0241(10) 0.0246(10) -0.0047(8) 0.0003(7) -0.0012(7)
C9 0.0175(10) 0.0225(10) 0.0300(11) 0.0012(8) -0.0001(8) 0.0001(8)
C10 0.0177(10) 0.0298(11) 0.0246(11) 0.0057(9) -0.0004(8) 0.0016(8)
C11 0.0173(9) 0.0340(12) 0.0199(10) -0.0021(9) 0.0007(8) 0.0015(8)
C12 0.0166(9) 0.0277(11) 0.0216(10) -0.0055(8) 0.0007(7) 0.0008(8)
C13 0.0185(9) 0.0251(10) 0.0163(9) -0.0059(8) -0.0009(7) -0.0022(8)
C14 0.0153(9) 0.0242(10) 0.0193(9) -0.0048(8) 0.0003(7) -0.0034(7)
C15 0.0265(11) 0.0302(11) 0.0181(10) -0.0026(8) 0.0021(8) -0.0053(9)
C16 0.0331(12) 0.0278(11) 0.0274(11) 0.0010(9) 0.0010(9) -0.0096(9)
C17 0.0317(12) 0.0219(10) 0.0301(11) -0.0067(9) 0.0006(9) -0.0066(9)
C18 0.0236(10) 0.0239(10) 0.0231(10) -0.0086(8) 0.0000(8) -0.0045(8)
C19 0.0187(9) 0.0240(10) 0.0241(10) -0.0099(8) 0.0016(8) -0.0075(8)
C20 0.0195(10) 0.0205(10) 0.0250(10) -0.0089(8) -0.0003(8) -0.0045(8)
C21 0.0235(11) 0.0483(15) 0.0374(13) -0.0221(11) -0.0054(9) 0.0033(10)
C22 0.0379(14) 0.0601(18) 0.0398(14) -0.0273(13) -0.0123(11) 0.0029(13)
C23 0.0396(14) 0.0508(16) 0.0344(13) -0.0264(12) 0.0064(11) -0.0106(12)
C24 0.0252(12) 0.0513(16) 0.0532(16) -0.0344(13) 0.0071(11) -0.0068(11)
C25 0.0264(11) 0.0182(10) 0.0335(12) -0.0035(9) 0.0044(9) -0.0030(8)
C26 0.0388(14) 0.0298(13) 0.0656(19) -0.0093(12) 0.0249(13) 0.0018(11)
Pd2 0.01529(7) 0.01551(7) 0.01916(7) -0.00514(5) -0.00187(5) -0.00222(5)
P2 0.0138(2) 0.0145(2) 0.0172(2) -0.00315(18) -0.00066(17) -0.00196(17)
N9 0.0188(8) 0.0242(9) 0.0252(9) -0.0069(7) 0.0025(7) -0.0029(7)
N10 0.0207(8) 0.0170(8) 0.0245(9) -0.0048(7) -0.0052(7) -0.0015(6)
N11 0.0191(8) 0.0191(8) 0.0184(8) -0.0042(6) 0.0008(6) -0.0064(6)
N12 0.0161(8) 0.0227(8) 0.0199(8) -0.0072(7) 0.0007(6) -0.0024(6)
N13 0.0140(8) 0.0219(8) 0.0188(8) -0.0043(6) 0.0000(6) -0.0038(6)
N14 0.0184(8) 0.0156(8) 0.0336(10) -0.0037(7) -0.0060(7) -0.0029(6)
N15 0.0478(12) 0.0297(10) 0.0296(10) -0.0073(8) -0.0083(9) -0.0070(9)
N16 0.0240(9) 0.0213(8) 0.0211(8) -0.0065(7) 0.0005(7) -0.0054(7)
C27 0.0286(11) 0.0196(10) 0.0311(11) -0.0089(9) 0.0008(9) -0.0073(8)
C28 0.0321(11) 0.0162(9) 0.0288(11) -0.0025(8) -0.0014(9) -0.0048(8)
C29 0.0195(10) 0.0276(11) 0.0226(10) -0.0095(8) -0.0018(8) -0.0046(8)
C30 0.0226(10) 0.0276(11) 0.0210(10) -0.0093(8) 0.0016(8) -0.0050(8)
C31 0.0181(10) 0.0348(12) 0.0321(12) -0.0130(10) 0.0050(8) -0.0099(9)
C32 0.0137(9) 0.0321(11) 0.0300(11) -0.0118(9) -0.0011(8) -0.0020(8)
C33 0.0214(10) 0.0219(10) 0.0200(10) -0.0053(8) -0.0022(8) 0.0039(8)
C34 0.0126(9) 0.0239(10) 0.0187(9) -0.0038(8) 0.0007(7) -0.0010(7)
C35 0.0197(10) 0.0249(10) 0.0246(10) -0.0023(8) -0.0003(8) 0.0018(8)
C36 0.0200(10) 0.0342(12) 0.0212(10) 0.0027(9) -0.0016(8) -0.0022(9)
C37 0.0190(10) 0.0388(12) 0.0174(10) -0.0043(9) 0.0023(8) -0.0086(9)
C38 0.0160(9) 0.0290(11) 0.0206(10) -0.0073(8) 0.0022(7) -0.0070(8)
C39 0.0243(10) 0.0248(10) 0.0205(10) -0.0005(8) 0.0012(8) -0.0092(8)
C40 0.0196(10) 0.0214(10) 0.0321(11) -0.0008(9) -0.0061(8) -0.0078(8)
C41 0.0310(12) 0.0267(12) 0.0424(14) 0.0072(10) -0.0151(10) -0.0098(9)
C42 0.0364(14) 0.0229(12) 0.0694(19) 0.0076(12) -0.0292(13) -0.0063(10)
C43 0.0319(13) 0.0181(11) 0.078(2) -0.0118(12) -0.0249(13) 0.0023(9)
C44 0.0258(11) 0.0237(11) 0.0527(15) -0.0146(10) -0.0113(10) -0.0006(9)
C45 0.0219(10) 0.0229(10) 0.0189(10) -0.0034(8) 0.0020(8) -0.0024(8)
C46 0.0204(10) 0.0276(11) 0.0203(10) -0.0073(8) 0.0056(8) -0.0068(8)
C47 0.0391(14) 0.0315(13) 0.0546(16) -0.0167(12) -0.0195(12) 0.0020(11)
C48 0.0311(13) 0.0299(13) 0.077(2) -0.0195(13) -0.0059(13) 0.0024(10)
C49 0.0536(17) 0.0322(13) 0.0481(16) -0.0220(12) 0.0128(13) -0.0107(12)
C50 0.079(2) 0.0351(14) 0.0348(14) -0.0109(11) -0.0123(14) -0.0143(14)
C51 0.0300(11) 0.0216(10) 0.0210(10) -0.0045(8) -0.0007(8) -0.0052(9)
C52 0.0515(16) 0.0355(13) 0.0385(14) -0.0119(11) -0.0089(12) -0.0215(12)
N17 0.113(3) 0.105(3) 0.064(2) -0.019(2) -0.024(2) -0.057(3)
C53 0.118(4) 0.053(2) 0.0414(19) -0.0047(16) -0.019(2) -0.028(2)
C54 0.066(6) 0.076(6) 0.069(6) 0.023(5) -0.001(4) -0.011(4)
C54B 0.117(10) 0.055(5) 0.043(4) -0.001(4) -0.021(6) 0.006(6)
N18 0.079(2) 0.0596(18) 0.079(2) -0.0277(16) -0.0126(17) 0.0287(16)
C55 0.0426(16) 0.0274(13) 0.070(2) -0.0118(13) -0.0198(15) 0.0079(11)
C56 0.0482(17) 0.0356(15) 0.065(2) -0.0030(14) -0.0032(14) 0.0030(13)
B1 0.0217(11) 0.0250(12) 0.0248(12) -0.0014(9) -0.0020(9) -0.0065(9)
F1 0.0361(8) 0.0418(8) 0.0505(9) -0.0227(7) 0.0101(7) -0.0075(6)
F2 0.0265(7) 0.0261(7) 0.0679(10) -0.0132(7) 0.0161(7) -0.0089(6)
F3 0.0363(8) 0.0545(9) 0.0363(8) -0.0055(7) -0.0142(6) 0.0009(7)
F4 0.0604(10) 0.0300(7) 0.0274(7) 0.0031(6) -0.0033(6) -0.0169(7)
B2 0.076(2) 0.0272(14) 0.0328(15) -0.0092(12) -0.0035(15) -0.0082(15)
F5 0.071(3) 0.052(2) 0.0402(18) -0.0025(15) 0.0048(16) -0.026(2)
F6 0.087(3) 0.058(3) 0.039(2) -0.029(2) 0.0034(18) -0.017(2)
F7 0.078(5) 0.130(7) 0.084(5) -0.020(4) 0.001(4) 0.028(4)
F8 0.054(3) 0.0253(17) 0.086(4) -0.017(2) 0.027(3) -0.0062(16)
F5B 0.138(10) 0.047(4) 0.069(6) 0.020(4) -0.044(6) -0.055(6)
F6B 0.094(5) 0.060(5) 0.026(3) -0.013(3) -0.001(3) 0.002(4)
F7B 0.085(8) 0.033(3) 0.034(4) 0.009(2) -0.013(4) -0.025(4)
F8B 0.078(5) 0.060(5) 0.048(4) -0.032(4) 0.001(4) 0.012(4)
B3 0.0473(16) 0.0280(13) 0.0226(12) -0.0088(10) 0.0027(11) -0.0090(12)
F9 0.0422(9) 0.0660(11) 0.0435(9) -0.0086(8) -0.0005(7) -0.0195(8)
F10 0.0844(13) 0.0362(9) 0.0538(10) -0.0119(8) -0.0120(9) 0.0032(9)
F11 0.1182(17) 0.0656(12) 0.0212(8) -0.0138(8) 0.0103(9) -0.0223(11)
F12 0.0502(10) 0.0526(10) 0.0598(10) -0.0253(8) 0.0076(8) -0.0269(8)
B4 0.0231(11) 0.0221(11) 0.0221(11) -0.0063(9) -0.0030(9) -0.0039(9)
F13 0.0230(6) 0.0368(7) 0.0361(7) -0.0068(6) -0.0084(5) -0.0008(5)
F14 0.0270(7) 0.0551(9) 0.0300(7) -0.0218(6) 0.0021(5) -0.0038(6)
F15 0.0632(10) 0.0244(7) 0.0387(8) -0.0015(6) -0.0108(7) -0.0127(7)
F16 0.0261(6) 0.0312(7) 0.0235(6) -0.0121(5) -0.0006(5) -0.0071(5)

loop_
_atom_type_symbol
_atom_type_description
_atom_type_scat_dispersion_real
_atom_type_scat_dispersion_imag
_atom_type_scat_source
C C 0.0033 0.0016 'International Tables Vol C Tables 4.2.6.8 and 6.1.1.4'
H H 0.0000 0.0000 'International Tables Vol C Tables 4.2.6.8 and 6.1.1.4'
B B 0.0013 0.0007 'International Tables Vol C Tables 4.2.6.8 and 6.1.1.4'
N N 0.0061 0.0033 'International Tables Vol C Tables 4.2.6.8 and 6.1.1.4'
F F 0.0171 0.0103 'International Tables Vol C Tables 4.2.6.8 and 6.1.1.4'
P P 0.1023 0.0942 'International Tables Vol C Tables 4.2.6.8 and 6.1.1.4'
Pd Pd -0.9988 1.0072 'International Tables Vol C Tables 4.2.6.8 and 6.1.1.4'

loop_
_geom_angle_atom_site_label_1
_geom_angle_atom_site_label_2
_geom_angle_atom_site_label_3
_geom_angle
N5 Pd1 N6 175.70(6)
N5 Pd1 N8 88.94(6)
N6 Pd1 N8 90.78(6)
N5 Pd1 P1 87.49(5)
N6 Pd1 P1 92.86(5)
N8 Pd1 P1 176.25(5)
N3 P1 N4 113.37(9)
N3 P1 N2 112.24(9)
N4 P1 N2 112.06(9)
N3 P1 Pd1 107.91(6)
N4 P1 Pd1 102.38(6)
N2 P1 Pd1 108.21(6)
N3 P1 N1 73.70(7)
N4 P1 N1 73.38(7)
N2 P1 N1 74.40(7)
Pd1 P1 N1 175.71(4)
C3 N1 C1 117.82(17)
C3 N1 C5 118.27(17)
C1 N1 C5 116.80(18)
C3 N1 P1 98.62(12)
C1 N1 P1 98.69(11)
C5 N1 P1 99.52(11)
C2 N2 C7 113.73(15)
C2 N2 P1 120.59(14)
C7 N2 P1 116.83(13)
C13 N3 C4 118.70(16)
C13 N3 P1 116.94(13)
C4 N3 P1 122.90(14)
C6 N4 C19 116.44(16)
C6 N4 P1 122.42(13)
C19 N4 P1 116.30(13)
C12 N5 C8 119.12(17)
C12 N5 Pd1 118.15(14)
C8 N5 Pd1 122.73(13)
C18 N6 C14 118.84(17)
C18 N6 Pd1 117.01(13)
C14 N6 Pd1 124.12(13)
C20 N7 C24 117.4(2)
C25 N8 Pd1 175.19(17)
N1 C1 C2 107.50(17)
N2 C2 C1 109.75(16)
N1 C3 C4 108.63(16)
N3 C4 C3 108.57(17)
N1 C5 C6 106.42(16)
N4 C6 C5 109.62(17)
N2 C7 C8 109.60(16)
N5 C8 C9 121.24(19)
N5 C8 C7 116.34(17)
C9 C8 C7 122.42(19)
C10 C9 C8 119.9(2)
C9 C10 C11 118.64(19)
C12 C11 C10 119.0(2)
N5 C12 C11 122.1(2)
N3 C13 C14 110.89(16)
N6 C14 C15 121.35(19)
N6 C14 C13 116.03(17)
C15 C14 C13 122.57(18)
C14 C15 C16 119.7(2)
C17 C16 C15 119.0(2)
C16 C17 C18 118.8(2)
N6 C18 C17 122.32(19)
N4 C19 C20 113.05(16)
N7 C20 C21 122.7(2)
N7 C20 C19 116.40(18)
C21 C20 C19 120.92(19)
C20 C21 C22 119.0(2)
C23 C22 C21 118.8(2)
C24 C23 C22 118.3(2)
N7 C24 C23 123.9(2)
N8 C25 C26 179.0(3)
N14 Pd2 N13 176.55(7)
N14 Pd2 N16 89.40(7)
N13 Pd2 N16 89.42(6)
N14 Pd2 P2 88.03(5)
N13 Pd2 P2 93.15(5)
N16 Pd2 P2 177.43(5)
N10 P2 N12 114.22(9)
N10 P2 N11 112.30(9)
N12 P2 N11 111.59(8)
N10 P2 Pd2 106.04(6)
N12 P2 Pd2 103.96(6)
N11 P2 Pd2 108.03(6)
N10 P2 N9 73.20(7)
N12 P2 N9 73.52(7)
N11 P2 N9 75.32(7)
Pd2 P2 N9 176.49(4)
C29 N9 C31 116.80(17)
C29 N9 C27 118.36(17)
C31 N9 C27 117.46(17)
C29 N9 P2 98.13(11)
C31 N9 P2 99.85(12)
C27 N9 P2 99.38(12)
C33 N10 C28 118.89(16)
C33 N10 P2 117.63(13)
C28 N10 P2 122.07(14)
C39 N11 C30 112.59(15)
C39 N11 P2 117.19(13)
C30 N11 P2 119.91(13)
C45 N12 C32 117.29(16)
C45 N12 P2 117.09(13)
C32 N12 P2 122.74(13)
C34 N13 C38 118.77(17)
C34 N13 Pd2 123.17(13)
C38 N13 Pd2 118.04(14)
C44 N14 C40 119.31(19)
C44 N14 Pd2 118.33(16)
C40 N14 Pd2 122.26(14)
C46 N15 C50 116.8(2)
C51 N16 Pd2 174.39(17)
N9 C27 C28 106.61(16)
N10 C28 C27 108.24(17)
N9 C29 C30 108.06(16)
N11 C30 C29 109.58(16)
N9 C31 C32 106.20(16)
N12 C32 C31 109.53(17)
N10 C33 C34 110.69(16)
N13 C34 C35 121.65(18)
N13 C34 C33 115.85(17)
C35 C34 C33 122.44(18)
C34 C35 C36 119.5(2)
C37 C36 C35 118.8(2)
C36 C37 C38 119.1(2)
N13 C38 C37 122.2(2)
N11 C39 C40 111.44(17)
N14 C40 C41 121.1(2)
N14 C40 C39 117.20(18)
C41 C40 C39 121.7(2)
C42 C41 C40 119.4(2)
C43 C42 C41 119.2(2)
C42 C43 C44 119.2(2)
N14 C44 C43 121.7(2)
N12 C45 C46 113.61(16)
N15 C46 C47 122.9(2)
N15 C46 C45 114.46(19)
C47 C46 C45 122.65(19)
C46 C47 C48 119.4(2)
C49 C48 C47 118.6(2)
C48 C49 C50 118.4(2)
N15 C50 C49 123.9(3)
N16 C51 C52 178.5(3)
N17 C53 C54 166.3(6)
N17 C53 C54B 162.2(5)
N18 C55 C56 178.0(3)
F2 B1 F3 110.14(19)
F2 B1 F4 108.56(19)
F3 B1 F4 108.37(18)
F2 B1 F1 110.01(18)
F3 B1 F1 109.98(19)
F4 B1 F1 109.74(19)
F8B B2 F5B 127.1(8)
F6 B2 F7 111.8(5)
F8B B2 F7B 93.3(8)
F5B B2 F7B 99.3(7)
F6 B2 F8 105.7(4)
F7 B2 F8 115.7(6)
F8B B2 F6B 114.8(5)
F5B B2 F6B 114.1(5)
F7B B2 F6B 97.6(7)
F6 B2 F5 107.0(3)
F7 B2 F5 112.7(5)
F8 B2 F5 103.2(3)
F11 B3 F12 110.1(2)
F11 B3 F10 110.6(2)
F12 B3 F10 110.2(2)
F11 B3 F9 109.0(2)
F12 B3 F9 108.0(2)
F10 B3 F9 108.8(2)
F15 B4 F14 110.26(18)
F15 B4 F13 109.56(18)
F14 B4 F13 109.14(18)
F15 B4 F16 109.32(18)
F14 B4 F16 108.96(17)
F13 B4 F16 109.58(17)

loop_
_geom_bond_atom_site_label_1
_geom_bond_atom_site_label_2
_geom_bond_distance
Pd1 N5 2.0535(16)
Pd1 N6 2.0706(16)
Pd1 N8 2.1577(17)
Pd1 P1 2.2294(5)
P1 N3 1.6528(17)
P1 N4 1.6583(16)
P1 N2 1.6722(17)
P1 N1 2.6747(18)
N1 C3 1.447(3)
N1 C1 1.453(3)
N1 C5 1.455(3)
N2 C2 1.482(2)
N2 C7 1.488(2)
N3 C13 1.469(2)
N3 C4 1.476(2)
N4 C6 1.462(3)
N4 C19 1.477(2)
N5 C12 1.346(3)
N5 C8 1.347(3)
N6 C18 1.347(3)
N6 C14 1.353(2)
N7 C20 1.331(3)
N7 C24 1.341(3)
N8 C25 1.134(3)
C1 C2 1.515(3)
C3 C4 1.522(3)
C5 C6 1.531(3)
C7 C8 1.492(3)
C8 C9 1.385(3)
C9 C10 1.383(3)
C10 C11 1.386(3)
C11 C12 1.384(3)
C13 C14 1.505(3)
C14 C15 1.380(3)
C15 C16 1.386(3)
C16 C17 1.382(3)
C17 C18 1.383(3)
C19 C20 1.512(3)
C20 C21 1.383(3)
C21 C22 1.384(3)
C22 C23 1.379(4)
C23 C24 1.371(4)
C25 C26 1.456(3)
Pd2 N14 2.0410(17)
Pd2 N13 2.0711(16)
Pd2 N16 2.1517(17)
Pd2 P2 2.2394(5)
P2 N10 1.6515(17)
P2 N12 1.6561(17)
P2 N11 1.6691(17)
P2 N9 2.6613(18)
N9 C29 1.449(3)
N9 C31 1.450(3)
N9 C27 1.454(3)
N10 C33 1.464(3)
N10 C28 1.472(3)
N11 C39 1.483(2)
N11 C30 1.486(2)
N12 C45 1.467(2)
N12 C32 1.473(2)
N13 C34 1.347(3)
N13 C38 1.350(2)
N14 C44 1.344(3)
N14 C40 1.349(3)
N15 C46 1.333(3)
N15 C50 1.342(3)
N16 C51 1.135(3)
C27 C28 1.523(3)
C29 C30 1.513(3)
C31 C32 1.520(3)
C33 C34 1.509(3)
C34 C35 1.382(3)
C35 C36 1.390(3)
C36 C37 1.378(3)
C37 C38 1.384(3)
C39 C40 1.495(3)
C40 C41 1.386(3)
C41 C42 1.380(4)
C42 C43 1.376(4)
C43 C44 1.383(3)
C45 C46 1.516(3)
C46 C47 1.376(3)
C47 C48 1.380(3)
C48 C49 1.371(4)
C49 C50 1.376(4)
C51 C52 1.457(3)
N17 C53 1.133(5)
C53 C54 1.370(11)
C53 C54B 1.605(13)
N18 C55 1.133(4)
C55 C56 1.434(4)
B1 F2 1.380(3)
B1 F3 1.383(3)
B1 F4 1.387(3)
B1 F1 1.393(3)
B2 F8B 1.232(10)
B2 F5B 1.290(6)
B2 F6 1.369(5)
B2 F7 1.404(11)
B2 F7B 1.412(13)
B2 F8 1.418(6)
B2 F6B 1.427(7)
B2 F5 1.438(5)
B3 F11 1.374(3)
B3 F12 1.378(3)
B3 F10 1.382(3)
B3 F9 1.386(3)
B4 F15 1.385(3)
B4 F14 1.389(3)
B4 F13 1.391(3)
B4 F16 1.402(3)

loop_
_geom_torsion_atom_site_label_1
_geom_torsion_atom_site_label_2
_geom_torsion_atom_site_label_3
_geom_torsion_atom_site_label_4
_geom_torsion
N3 P1 N2 C2 -30.60(18)
N4 P1 N2 C2 98.31(16)
Pd1 P1 N2 C2 -149.56(13)
N1 P1 N2 C2 34.01(14)
N3 P1 N2 C7 114.78(14)
N4 P1 N2 C7 -116.32(14)
Pd1 P1 N2 C7 -4.18(15)
N1 P1 N2 C7 179.38(15)
N4 P1 N3 C13 137.82(14)
N2 P1 N3 C13 -93.96(15)
Pd1 P1 N3 C13 25.17(15)
N1 P1 N3 C13 -158.99(15)
N4 P1 N3 C4 -28.19(18)
N2 P1 N3 C4 100.03(17)
Pd1 P1 N3 C4 -140.84(14)
N1 P1 N3 C4 35.00(15)
N3 P1 N4 C6 98.39(17)
N2 P1 N4 C6 -29.92(18)
Pd1 P1 N4 C6 -145.64(14)
N1 P1 N4 C6 35.01(15)
N3 P1 N4 C19 -56.07(16)
N2 P1 N4 C19 175.62(13)
Pd1 P1 N4 C19 59.90(14)
N1 P1 N4 C19 -119.45(14)
C3 N1 C1 C2 79.3(2)
C5 N1 C1 C2 -130.62(18)
P1 N1 C1 C2 -25.28(17)
C7 N2 C2 C1 149.07(18)
P1 N2 C2 C1 -64.6(2)
N1 C1 C2 N2 52.8(2)
C1 N1 C3 C4 -128.77(18)
C5 N1 C3 C4 81.6(2)
P1 N1 C3 C4 -24.13(16)
C13 N3 C4 C3 130.46(18)
P1 N3 C4 C3 -63.8(2)
N1 C3 C4 N3 50.2(2)
C3 N1 C5 C6 -129.61(19)
C1 N1 C5 C6 80.5(2)
P1 N1 C5 C6 -24.38(17)
C19 N4 C6 C5 89.2(2)
P1 N4 C6 C5 -65.2(2)
N1 C5 C6 N4 51.3(2)
C2 N2 C7 C8 -145.23(18)
P1 N2 C7 C8 67.07(19)
C12 N5 C8 C9 -1.2(3)
Pd1 N5 C8 C9 179.46(14)
C12 N5 C8 C7 178.60(17)
Pd1 N5 C8 C7 -0.8(2)
N2 C7 C8 N5 -68.2(2)
N2 C7 C8 C9 111.6(2)
N5 C8 C9 C10 0.9(3)
C7 C8 C9 C10 -178.88(18)
C8 C9 C10 C11 -0.1(3)
C9 C10 C11 C12 -0.4(3)
C8 N5 C12 C11 0.7(3)
Pd1 N5 C12 C11 -179.93(15)
C10 C11 C12 N5 0.1(3)
C4 N3 C13 C14 87.7(2)
P1 N3 C13 C14 -78.88(18)
C18 N6 C14 C15 0.2(3)
Pd1 N6 C14 C15 178.40(15)
C18 N6 C14 C13 -177.34(17)
Pd1 N6 C14 C13 0.9(2)
N3 C13 C14 N6 64.3(2)
N3 C13 C14 C15 -113.2(2)
N6 C14 C15 C16 -0.6(3)
C13 C14 C15 C16 176.76(19)
C14 C15 C16 C17 0.9(3)
C15 C16 C17 C18 -0.7(3)
C14 N6 C18 C17 0.0(3)
Pd1 N6 C18 C17 -178.39(16)
C16 C17 C18 N6 0.3(3)
C6 N4 C19 C20 92.6(2)
P1 N4 C19 C20 -111.36(17)
C24 N7 C20 C21 1.0(4)
C24 N7 C20 C19 179.4(2)
N4 C19 C20 N7 74.6(2)
N4 C19 C20 C21 -107.0(2)
N7 C20 C21 C22 -1.3(4)
C19 C20 C21 C22 -179.6(2)
C20 C21 C22 C23 0.2(4)
C21 C22 C23 C24 1.0(4)
C20 N7 C24 C23 0.4(4)
C22 C23 C24 N7 -1.4(5)
N12 P2 N10 C33 -140.12(14)
N11 P2 N10 C33 91.52(15)
Pd2 P2 N10 C33 -26.25(15)
N9 P2 N10 C33 157.32(16)
N12 P2 N10 C28 26.17(19)
N11 P2 N10 C28 -102.19(16)
Pd2 P2 N10 C28 140.04(14)
N9 P2 N10 C28 -36.39(15)
N10 P2 N11 C39 -111.21(15)
N12 P2 N11 C39 119.06(15)
Pd2 P2 N11 C39 5.38(15)
N9 P2 N11 C39 -175.72(15)
N10 P2 N11 C30 31.33(17)
N12 P2 N11 C30 -98.40(15)
Pd2 P2 N11 C30 147.91(13)
N9 P2 N11 C30 -33.18(14)
N10 P2 N12 C45 64.53(16)
N11 P2 N12 C45 -166.75(14)
Pd2 P2 N12 C45 -50.56(15)
N9 P2 N12 C45 126.91(15)
N10 P2 N12 C32 -95.71(17)
N11 P2 N12 C32 33.01(18)
Pd2 P2 N12 C32 149.20(15)
N9 P2 N12 C32 -33.33(15)
C29 N9 C27 C28 129.65(19)
C31 N9 C27 C28 -81.3(2)
P2 N9 C27 C28 25.05(17)
C33 N10 C28 C27 -126.82(19)
P2 N10 C28 C27 67.1(2)
N9 C27 C28 N10 -52.3(2)
C31 N9 C29 C30 131.50(18)
C27 N9 C29 C30 -79.2(2)
P2 N9 C29 C30 26.09(16)
C39 N11 C30 C29 -152.28(17)
P2 N11 C30 C29 63.6(2)
N9 C29 C30 N11 -53.5(2)
C29 N9 C31 C32 -78.5(2)
C27 N9 C31 C32 131.99(19)
P2 N9 C31 C32 25.93(18)
C45 N12 C32 C31 -96.4(2)
P2 N12 C32 C31 63.8(2)
N9 C31 C32 N12 -51.9(2)
C28 N10 C33 C34 -86.1(2)
P2 N10 C33 C34 80.65(19)
C38 N13 C34 C35 -0.4(3)
Pd2 N13 C34 C35 178.15(14)
C38 N13 C34 C33 176.89(17)
Pd2 N13 C34 C33 -4.6(2)
N10 C33 C34 N13 -62.5(2)
N10 C33 C34 C35 114.7(2)
N13 C34 C35 C36 -0.2(3)
C33 C34 C35 C36 -177.26(19)
C34 C35 C36 C37 0.3(3)
C35 C36 C37 C38 0.2(3)
C34 N13 C38 C37 0.8(3)
Pd2 N13 C38 C37 -177.75(15)
C36 C37 C38 N13 -0.7(3)
C30 N11 C39 C40 148.78(17)
P2 N11 C39 C40 -66.0(2)
C44 N14 C40 C41 2.0(3)
Pd2 N14 C40 C41 -174.23(16)
C44 N14 C40 C39 -177.92(18)
Pd2 N14 C40 C39 5.9(2)
N11 C39 C40 N14 63.6(2)
N11 C39 C40 C41 -116.2(2)
N14 C40 C41 C42 0.4(3)
C39 C40 C41 C42 -179.7(2)
C40 C41 C42 C43 -1.9(4)
C41 C42 C43 C44 1.1(4)
C40 N14 C44 C43 -2.8(3)
Pd2 N14 C44 C43 173.52(18)
C42 C43 C44 N14 1.3(4)
C32 N12 C45 C46 -94.0(2)
P2 N12 C45 C46 104.65(17)
C50 N15 C46 C47 1.9(4)
C50 N15 C46 C45 -176.6(2)
N12 C45 C46 N15 -132.67(19)
N12 C45 C46 C47 48.8(3)
N15 C46 C47 C48 -1.6(4)
C45 C46 C47 C48 176.8(2)
C46 C47 C48 C49 -0.8(4)
C47 C48 C49 C50 2.6(4)
C46 N15 C50 C49 0.1(4)
C48 C49 C50 N15 -2.4(5)
